data_4111503
loop_
_publ_author_name
'Manuel Alcarazo'
'Stephen J. Roseblade'
'Andrew R. Cowley'
'Rosario Fern\'andez'
'John M. Brown'
'Jos\'e M. Lassaletta'

_publ_section_title
;
 Imidazo[1,5-a]pyridine: A Versatile Architecture for Stable
 N-Heterocyclic Carbenes
;
_journal_name_full 'Journal of the American Chemical Society'
_journal_page_first 3290
_journal_page_last 3291
_journal_paper_doi 10.1021/ja0423769
_journal_volume 127
_journal_year 2005
_chemical_formula_moiety 'C30 H32 Cl N2 Rh, 0.125(H4 O2)'
_chemical_formula_sum 'C30 H32.5 Cl N2 O0.25 Rh'
_chemical_formula_weight 563.44
_chemical_name_systematic
;
 ?
;
_space_group_IT_number 2
_symmetry_cell_setting triclinic
_symmetry_space_group_name_Hall '-P 1'
_symmetry_space_group_name_H-M 'P -1'
_atom_sites_solution_hydrogens geom
_atom_sites_solution_primary direct
_atom_sites_solution_secondary difmap
_audit_creation_method SHELXL-97
_cell_angle_alpha 87.413(5)
_cell_angle_beta 89.292(5)
_cell_angle_gamma 76.470(5)
_cell_formula_units_Z 4
_cell_length_a 10.8871(12)
_cell_length_b 15.1353(17)
_cell_length_c 16.6062(18)
_cell_measurement_reflns_used 6417
_cell_measurement_temperature 298(2)
_cell_measurement_theta_max 25.56
_cell_measurement_theta_min 2.77
_cell_volume 2657.7(5)
_computing_cell_refinement 'SAINT+ v. 7.06 a (Bruker AXS, 2003)'
_computing_data_collection 'APEX-W2K-NT v. 1.0 (Bruker AXS, 2004)'
_computing_data_reduction 'SAINT+ v. 7.06 a (Bruker AXS, 2001)'
_computing_molecular_graphics 'XP, SHELXTL v. 6.10 (Bruker, 2000)'
_computing_publication_material 'XCIF, SHELXTL v. 6.12 (Bruker, 2001)'
_computing_structure_refinement 'SHELXL-97 (Sheldrick, 1997)'
_computing_structure_solution 'SHELXS-97 (Sheldrick, 1990)'
_diffrn_ambient_temperature 298(2)
_diffrn_detector_area_resol_mean 8.26
_diffrn_measured_fraction_theta_full 0.981
_diffrn_measured_fraction_theta_max 0.981
_diffrn_measurement_device_type 'Bruker-Nonius X8kappa APEX II CCD system'
_diffrn_measurement_method '\w rotations with narrow frames'
_diffrn_radiation_monochromator graphite
_diffrn_radiation_source 'fine-focus sealed tube'
_diffrn_radiation_type MoK\a
_diffrn_radiation_wavelength 0.71073
_diffrn_reflns_av_R_equivalents 0.0401
_diffrn_reflns_av_sigmaI/netI 0.0499
_diffrn_reflns_limit_h_max 15
_diffrn_reflns_limit_h_min -15
_diffrn_reflns_limit_k_max 21
_diffrn_reflns_limit_k_min -21
_diffrn_reflns_limit_l_max 23
_diffrn_reflns_limit_l_min -23
_diffrn_reflns_number 61555
_diffrn_reflns_theta_full 30.53
_diffrn_reflns_theta_max 30.53
_diffrn_reflns_theta_min 2.87
_diffrn_standards_number 'no decay'
_exptl_absorpt_coefficient_mu 0.765
_exptl_absorpt_correction_T_max 0.9275
_exptl_absorpt_correction_T_min 0.8621
_exptl_absorpt_correction_type multi-scan
_exptl_absorpt_process_details
;
 SADABS: Area-Detector Absorption Correction. Bruker-AXS
 within v. 7.06 a (Bruker AXS, 2003).
;
_exptl_crystal_colour yellow
_exptl_crystal_density_diffrn 1.408
_exptl_crystal_description prism
_exptl_crystal_F_000 1162
_exptl_crystal_size_max 0.20
_exptl_crystal_size_mid 0.10
_exptl_crystal_size_min 0.10
_refine_diff_density_max 0.368
_refine_diff_density_min -0.478
_refine_diff_density_rms 0.067
_refine_ls_extinction_method none
_refine_ls_goodness_of_fit_ref 1.028
_refine_ls_hydrogen_treatment mixed
_refine_ls_matrix_type fullcycle
_refine_ls_number_parameters 622
_refine_ls_number_reflns 15989
_refine_ls_number_restraints 16
_refine_ls_restrained_S_all 1.029
_refine_ls_R_factor_all 0.0650
_refine_ls_R_factor_gt 0.0354
_refine_ls_shift/su_max 0.006
_refine_ls_shift/su_mean 0.001
_refine_ls_structure_factor_coef Fsqd
_refine_ls_weighting_details 'calc w=1/[\s^2^(Fo^2^)+(0.0458P)^2^+0.0000P] where P=(Fo^2^+2Fc^2^)/3'
_refine_ls_weighting_scheme calc
_refine_ls_wR_factor_gt 0.0874
_refine_ls_wR_factor_ref 0.0949
_reflns_number_gt 10597
_reflns_number_total 15989
_reflns_threshold_expression >2sigma(I)
_cod_data_source_file ja0423769si20041219_021918.cif
_cod_data_source_block 13
_cod_original_formula_sum 'C30 H32.50 Cl N2 O0.25 Rh'
_cod_database_code 4111503

loop_
_symmetry_equiv_pos_as_xyz
'x, y, z'
'-x, -y, -z'

loop_
_atom_site_label
_atom_site_type_symbol
_atom_site_fract_x
_atom_site_fract_y
_atom_site_fract_z
_atom_site_U_iso_or_equiv
_atom_site_adp_type
_atom_site_occupancy
_atom_site_symmetry_multiplicity
_atom_site_calc_flag
_atom_site_refinement_flags
Rh1 Rh 0.361199(15) 0.929119(11) 0.228671(10) 0.03529(4) Uani 1 1 d .
Cl1 Cl 0.33704(6) 0.82940(4) 0.34001(4) 0.05335(15) Uani 1 1 d .
N1 N 0.61976(14) 0.94920(11) 0.29875(9) 0.0307(3) Uani 1 1 d .
N2 N 0.56804(15) 1.04436(11) 0.39404(9) 0.0328(4) Uani 1 1 d .
C1 C 0.48839(17) 0.97369(13) 0.29573(12) 0.0320(4) Uani 1 1 d .
C2 C 0.66800(18) 0.99135(14) 0.35771(12) 0.0337(4) Uani 1 1 d .
C3 C 0.5635(2) 1.09705(14) 0.46141(12) 0.0416(5) Uani 1 1 d .
H3 H 0.6373 1.0998 0.4878 0.050 Uiso 1 1 d R
C4 C 0.4513(2) 1.14335(16) 0.48704(14) 0.0502(6) Uani 1 1 d .
H4 H 0.4479 1.1787 0.5318 0.060 Uiso 1 1 d R
C5 C 0.3372(2) 1.14052(17) 0.44854(15) 0.0529(6) Uani 1 1 d .
H5 H 0.2606 1.1753 0.4667 0.063 Uiso 1 1 d R
C6 C 0.3403(2) 1.08660(15) 0.38482(14) 0.0449(5) Uani 1 1 d .
H6 H 0.2654 1.0838 0.3599 0.054 Uiso 1 1 d R
C7 C 0.45640(18) 1.03491(14) 0.35638(12) 0.0345(4) Uani 1 1 d .
C8 C 0.70195(17) 0.89780(13) 0.23909(11) 0.0312(4) Uani 1 1 d .
C9 C 0.75818(19) 0.94600(15) 0.18199(12) 0.0375(5) Uani 1 1 d .
C10 C 0.8449(2) 0.89556(17) 0.12945(13) 0.0464(6) Uani 1 1 d .
H10 H 0.8844 0.9263 0.0911 0.056 Uiso 1 1 d R
C11 C 0.8744(2) 0.80210(17) 0.13211(13) 0.0461(6) Uani 1 1 d .
C12 C 0.8113(2) 0.75756(15) 0.18709(13) 0.0440(5) Uani 1 1 d .
H12 H 0.8270 0.6945 0.1871 0.053 Uiso 1 1 d R
C13 C 0.72504(18) 0.80311(14) 0.24246(12) 0.0349(4) Uani 1 1 d .
C14 C 0.7289(2) 1.04795(16) 0.17642(14) 0.0524(6) Uani 1 1 d .
H14A H 0.6397 1.0715 0.1830 0.079 Uiso 1 1 d R
H14B H 0.7548 1.0680 0.1247 0.079 Uiso 1 1 d R
H14C H 0.7734 1.0695 0.2180 0.079 Uiso 1 1 d R
C15 C 0.9749(3) 0.7496(2) 0.07670(17) 0.0723(8) Uani 1 1 d .
H15A H 1.0569 0.7532 0.0948 0.108 Uiso 1 1 d R
H15B H 0.9614 0.7755 0.0228 0.108 Uiso 1 1 d R
H15C H 0.9698 0.6871 0.0775 0.108 Uiso 1 1 d R
C16 C 0.6665(2) 0.75085(15) 0.30454(15) 0.0526(6) Uani 1 1 d .
H16A H 0.7055 0.7522 0.3559 0.079 Uiso 1 1 d R
H16B H 0.6788 0.6889 0.2893 0.079 Uiso 1 1 d R
H16C H 0.5777 0.7778 0.3083 0.079 Uiso 1 1 d R
C17 C 0.80164(19) 0.98580(15) 0.37494(12) 0.0356(5) Uani 1 1 d .
C18 C 0.8440(2) 1.06586(16) 0.37826(13) 0.0437(5) Uani 1 1 d .
H18 H 0.7873 1.1221 0.3715 0.052 Uiso 1 1 d R
C19 C 0.9706(2) 1.06129(18) 0.39171(15) 0.0527(6) Uani 1 1 d .
H19 H 0.9991 1.1145 0.3937 0.063 Uiso 1 1 d R
C20 C 1.0540(2) 0.97814(19) 0.40206(15) 0.0565(7) Uani 1 1 d .
H20 H 1.1391 0.9753 0.4107 0.068 Uiso 1 1 d R
C21 C 1.0130(2) 0.89936(18) 0.39971(15) 0.0537(6) Uani 1 1 d .
H21 H 1.0702 0.8434 0.4070 0.064 Uiso 1 1 d R
C22 C 0.8865(2) 0.90270(15) 0.38648(13) 0.0426(5) Uani 1 1 d .
H22 H 0.8587 0.8491 0.3854 0.051 Uiso 1 1 d R
C23 C 0.1743(2) 0.92687(19) 0.18040(17) 0.0631(8) Uani 1 1 d .
H23 H 0.1482 0.9182 0.2331 0.076 Uiso 1 1 d R
C24 C 0.2614(3) 0.8580(2) 0.14777(16) 0.0635(8) Uani 1 1 d .
H24 H 0.2877 0.8049 0.1795 0.076 Uiso 1 1 d R
C25 C 0.3185(4) 0.8602(3) 0.0656(2) 0.1242(17) Uani 1 1 d U
H25A H 0.3731 0.8008 0.0573 0.149 Uiso 1 1 d R
H25B H 0.2508 0.8694 0.0264 0.149 Uiso 1 1 d R
C26 C 0.3908(3) 0.9279(2) 0.04786(17) 0.0847(10) Uani 1 1 d U
H26A H 0.3449 0.9718 0.0081 0.102 Uiso 1 1 d R
H26B H 0.4701 0.8979 0.0234 0.102 Uiso 1 1 d R
C27 C 0.4201(2) 0.97903(19) 0.11828(14) 0.0558(7) Uani 1 1 d .
H27 H 0.5017 0.9635 0.1389 0.067 Uiso 1 1 d R
C28 C 0.3333(3) 1.04745(17) 0.15406(16) 0.0595(7) Uani 1 1 d .
H28 H 0.3608 1.0749 0.1972 0.071 Uiso 1 1 d R
C29 C 0.1968(3) 1.0814(2) 0.1287(2) 0.0924(11) Uani 1 1 d U
H29A H 0.1591 1.1332 0.1605 0.111 Uiso 1 1 d R
H29B H 0.1952 1.1031 0.0728 0.111 Uiso 1 1 d R
C30 C 0.1179(3) 1.0157(2) 0.1368(3) 0.1190(16) Uani 1 1 d U
H30A H 0.0943 1.0030 0.0832 0.143 Uiso 1 1 d R
H30B H 0.0409 1.0441 0.1646 0.143 Uiso 1 1 d R
Rh2 Rh 0.773779(16) 0.382115(12) 0.254564(10) 0.03890(5) Uani 1 1 d .
Cl2 Cl 0.80514(7) 0.30864(4) 0.38554(4) 0.06108(17) Uani 1 1 d .
N3 N 0.48546(15) 0.46923(11) 0.28004(10) 0.0351(4) Uani 1 1 d .
N4 N 0.47281(16) 0.55450(11) 0.38192(10) 0.0344(4) Uani 1 1 d .
C31 C 0.61133(19) 0.46354(14) 0.29950(12) 0.0373(5) Uani 1 1 d .
C32 C 0.4027(2) 0.52339(14) 0.32898(13) 0.0377(5) Uani 1 1 d .
C33 C 0.4338(2) 0.60874(14) 0.44775(12) 0.0428(5) Uani 1 1 d .
H33 H 0.3484 0.6302 0.4591 0.051 Uiso 1 1 d R
C34 C 0.5219(2) 0.62898(15) 0.49395(13) 0.0492(6) Uani 1 1 d .
H34 H 0.4971 0.6658 0.5374 0.059 Uiso 1 1 d R
C35 C 0.6524(2) 0.59569(16) 0.47846(13) 0.0509(6) Uani 1 1 d .
H35 H 0.7117 0.6118 0.5111 0.061 Uiso 1 1 d R
C36 C 0.6914(2) 0.54075(15) 0.41685(13) 0.0442(5) Uani 1 1 d .
H36 H 0.7772 0.5176 0.4082 0.053 Uiso 1 1 d R
C37 C 0.60117(19) 0.51837(14) 0.36518(12) 0.0348(4) Uani 1 1 d .
C38 C 0.44289(19) 0.42916(14) 0.21043(12) 0.0374(5) Uani 1 1 d .
C39 C 0.4516(2) 0.33605(15) 0.21139(13) 0.0407(5) Uani 1 1 d .
C40 C 0.4129(2) 0.30113(17) 0.14263(14) 0.0501(6) Uani 1 1 d .
H40 H 0.4184 0.2389 0.1416 0.060 Uiso 1 1 d R
C41 C 0.3665(2) 0.35588(18) 0.07561(14) 0.0528(6) Uani 1 1 d .
C42 C 0.3598(2) 0.44792(17) 0.07769(14) 0.0520(6) Uani 1 1 d .
H42 H 0.3284 0.4851 0.0329 0.062 Uiso 1 1 d R
C43 C 0.3981(2) 0.48719(15) 0.14410(13) 0.0448(5) Uani 1 1 d .
C44 C 0.4992(3) 0.27399(16) 0.28334(15) 0.0567(7) Uani 1 1 d .
H44A H 0.5054 0.2120 0.2700 0.085 Uiso 1 1 d R
H44B H 0.4415 0.2889 0.3276 0.085 Uiso 1 1 d R
H44C H 0.5809 0.2814 0.2983 0.085 Uiso 1 1 d R
C45 C 0.3237(3) 0.3156(2) 0.00133(17) 0.0824(10) Uani 1 1 d .
H45A H 0.2376 0.3455 -0.0107 0.124 Uiso 1 1 d R
H45B H 0.3300 0.2518 0.0117 0.124 Uiso 1 1 d R
H45C H 0.3765 0.3242 -0.0437 0.124 Uiso 1 1 d R
C46 C 0.3964(3) 0.58675(16) 0.14120(16) 0.0640(7) Uani 1 1 d .
H46A H 0.3162 0.6205 0.1602 0.096 Uiso 1 1 d R
H46B H 0.4095 0.6066 0.0867 0.096 Uiso 1 1 d R
H46C H 0.4625 0.5969 0.1748 0.096 Uiso 1 1 d R
C47 C 0.2640(2) 0.54398(15) 0.32732(13) 0.0418(5) Uani 1 1 d .
C48 C 0.1960(2) 0.63420(17) 0.32305(16) 0.0559(6) Uani 1 1 d .
H48 H 0.2384 0.6810 0.3201 0.067 Uiso 1 1 d R
C49 C 0.0663(2) 0.6540(2) 0.3232(2) 0.0737(9) Uani 1 1 d .
H49 H 0.0213 0.7144 0.3185 0.088 Uiso 1 1 d R
C50 C 0.0020(3) 0.5859(2) 0.3301(2) 0.0764(9) Uani 1 1 d .
H50 H -0.0858 0.6002 0.3323 0.092 Uiso 1 1 d R
C51 C 0.0679(3) 0.4968(2) 0.33375(17) 0.0670(8) Uani 1 1 d .
H51 H 0.0246 0.4505 0.3372 0.080 Uiso 1 1 d R
C52 C 0.1988(2) 0.47535(17) 0.33224(14) 0.0494(6) Uani 1 1 d .
H52 H 0.2431 0.4148 0.3345 0.059 Uiso 1 1 d R
C53 C 0.7965(2) 0.47751(17) 0.16162(14) 0.0521(6) Uani 1 1 d .
H53 H 0.7544 0.5225 0.1951 0.063 Uiso 1 1 d R
C54 C 0.7286(2) 0.41928(16) 0.13181(13) 0.0480(6) Uani 1 1 d .
H54 H 0.6445 0.4271 0.1473 0.058 Uiso 1 1 d R
C55 C 0.7828(3) 0.34389(17) 0.07572(14) 0.0573(7) Uani 1 1 d .
H55A H 0.8505 0.3603 0.0443 0.069 Uiso 1 1 d R
H55B H 0.7176 0.3375 0.0386 0.069 Uiso 1 1 d R
C56 C 0.8336(3) 0.25341(17) 0.12075(15) 0.0622(7) Uani 1 1 d .
H56A H 0.7654 0.2227 0.1289 0.075 Uiso 1 1 d R
H56B H 0.8973 0.2157 0.0877 0.075 Uiso 1 1 d R
C57 C 0.8906(2) 0.26226(16) 0.20114(15) 0.0532(6) Uani 1 1 d .
H57 H 0.8702 0.2267 0.2441 0.064 Uiso 1 1 d R
C58 C 0.9699(2) 0.31778(19) 0.21726(16) 0.0615(7) Uani 1 1 d .
H58 H 0.9954 0.3191 0.2703 0.074 Uiso 1 1 d R
C59 C 1.0186(3) 0.3769(2) 0.15472(19) 0.0739(8) Uani 1 1 d .
H59A H 1.0263 0.3476 0.1035 0.089 Uiso 1 1 d R
H59B H 1.1023 0.3815 0.1703 0.089 Uiso 1 1 d R
C60 C 0.9340(3) 0.4730(2) 0.14343(18) 0.0700(8) Uani 1 1 d .
H60A H 0.9637 0.5132 0.1784 0.084 Uiso 1 1 d R
H60B H 0.9416 0.4949 0.0882 0.084 Uiso 1 1 d R
O1 O 0.0617(4) 0.3129(3) 0.4796(3) 0.0915(14) Uani 0.50 1 d PD
H1W H 0.0084 0.3690 0.4833 0.110 Uiso 0.50 1 d PRD
H2W H 0.0422 0.2951 0.4329 0.110 Uiso 0.50 1 d PRD

loop_
_atom_site_aniso_label
_atom_site_aniso_U_11
_atom_site_aniso_U_22
_atom_site_aniso_U_33
_atom_site_aniso_U_23
_atom_site_aniso_U_13
_atom_site_aniso_U_12
Rh1 0.03319(9) 0.03403(9) 0.04102(9) -0.00151(7) -0.00174(7) -0.01259(7)
Cl1 0.0460(3) 0.0562(4) 0.0620(4) 0.0135(3) -0.0016(3) -0.0232(3)
N1 0.0294(8) 0.0290(9) 0.0342(9) -0.0062(7) 0.0038(7) -0.0072(7)
N2 0.0349(9) 0.0292(9) 0.0349(9) -0.0051(7) 0.0030(7) -0.0081(7)
C1 0.0295(10) 0.0306(11) 0.0369(10) -0.0015(8) 0.0025(8) -0.0089(8)
C2 0.0340(10) 0.0329(11) 0.0349(10) -0.0050(9) 0.0006(8) -0.0083(9)
C3 0.0557(14) 0.0363(12) 0.0355(11) -0.0091(9) 0.0052(10) -0.0149(11)
C4 0.0686(16) 0.0399(14) 0.0443(13) -0.0125(11) 0.0188(12) -0.0157(12)
C5 0.0482(14) 0.0451(14) 0.0624(16) -0.0086(12) 0.0250(12) -0.0050(11)
C6 0.0367(12) 0.0413(13) 0.0559(14) -0.0047(11) 0.0117(10) -0.0076(10)
C7 0.0332(10) 0.0302(11) 0.0406(11) -0.0004(9) 0.0037(8) -0.0086(9)
C8 0.0294(10) 0.0330(11) 0.0322(10) -0.0077(8) 0.0014(8) -0.0083(8)
C9 0.0400(11) 0.0412(13) 0.0347(11) -0.0042(9) -0.0011(9) -0.0156(10)
C10 0.0470(13) 0.0623(16) 0.0353(11) -0.0060(11) 0.0082(10) -0.0236(12)
C11 0.0419(12) 0.0577(16) 0.0391(12) -0.0173(11) 0.0098(10) -0.0099(11)
C12 0.0444(12) 0.0350(12) 0.0513(13) -0.0117(10) 0.0052(10) -0.0051(10)
C13 0.0340(11) 0.0319(11) 0.0392(11) -0.0060(9) 0.0031(8) -0.0081(9)
C14 0.0661(16) 0.0444(14) 0.0506(14) 0.0038(11) 0.0035(12) -0.0218(12)
C15 0.0602(17) 0.088(2) 0.0679(18) -0.0305(16) 0.0249(14) -0.0119(16)
C16 0.0578(15) 0.0340(13) 0.0643(16) 0.0000(11) 0.0185(12) -0.0088(11)
C17 0.0354(11) 0.0416(12) 0.0312(10) -0.0050(9) 0.0008(8) -0.0109(9)
C18 0.0448(12) 0.0449(13) 0.0438(12) -0.0051(10) -0.0028(10) -0.0150(10)
C19 0.0491(14) 0.0582(16) 0.0585(15) -0.0039(12) -0.0026(11) -0.0273(13)
C20 0.0380(13) 0.0743(19) 0.0610(16) -0.0051(14) -0.0032(11) -0.0201(13)
C21 0.0379(12) 0.0568(16) 0.0633(16) -0.0090(13) -0.0029(11) -0.0032(11)
C22 0.0380(12) 0.0405(13) 0.0497(13) -0.0074(10) 0.0020(10) -0.0090(10)
C23 0.0482(15) 0.078(2) 0.0708(18) 0.0051(16) -0.0209(13) -0.0299(15)
C24 0.0757(19) 0.071(2) 0.0564(16) -0.0098(14) -0.0119(14) -0.0412(16)
C25 0.179(4) 0.170(4) 0.068(2) -0.050(2) 0.028(2) -0.123(4)
C26 0.102(2) 0.111(3) 0.0514(17) -0.0113(17) 0.0055(16) -0.046(2)
C27 0.0580(15) 0.0746(19) 0.0416(13) 0.0122(13) -0.0065(11) -0.0315(14)
C28 0.0709(18) 0.0470(15) 0.0654(16) 0.0172(13) -0.0237(14) -0.0258(14)
C29 0.080(2) 0.061(2) 0.129(3) 0.025(2) -0.040(2) -0.0059(17)
C30 0.066(2) 0.099(3) 0.192(4) 0.046(3) -0.064(3) -0.026(2)
Rh2 0.04181(10) 0.03663(10) 0.03614(9) -0.00405(7) 0.00412(7) -0.00464(8)
Cl2 0.0756(4) 0.0518(4) 0.0452(3) 0.0026(3) -0.0018(3) 0.0060(3)
N3 0.0397(9) 0.0316(9) 0.0336(9) -0.0054(7) -0.0013(7) -0.0069(7)
N4 0.0410(9) 0.0278(9) 0.0340(9) -0.0036(7) 0.0010(7) -0.0073(7)
C31 0.0421(12) 0.0372(12) 0.0327(10) 0.0007(9) 0.0008(9) -0.0101(9)
C32 0.0411(12) 0.0299(11) 0.0418(11) -0.0052(9) -0.0007(9) -0.0068(9)
C33 0.0549(14) 0.0343(12) 0.0381(11) -0.0060(9) 0.0079(10) -0.0080(10)
C34 0.0771(18) 0.0380(13) 0.0342(11) -0.0090(10) 0.0016(11) -0.0153(12)
C35 0.0713(17) 0.0473(14) 0.0402(12) -0.0017(11) -0.0106(12) -0.0255(13)
C36 0.0480(13) 0.0459(14) 0.0423(12) 0.0035(10) -0.0042(10) -0.0193(11)
C37 0.0390(11) 0.0335(11) 0.0322(10) 0.0001(8) -0.0006(8) -0.0096(9)
C38 0.0408(11) 0.0359(12) 0.0357(11) -0.0070(9) -0.0010(9) -0.0085(9)
C39 0.0485(13) 0.0353(12) 0.0394(12) -0.0056(9) 0.0032(10) -0.0113(10)
C40 0.0611(15) 0.0435(14) 0.0506(14) -0.0119(11) 0.0050(12) -0.0205(12)
C41 0.0568(15) 0.0642(17) 0.0423(13) -0.0148(12) -0.0033(11) -0.0215(13)
C42 0.0581(15) 0.0565(16) 0.0416(13) -0.0004(11) -0.0118(11) -0.0134(12)
C43 0.0496(13) 0.0419(13) 0.0425(12) 0.0008(10) -0.0058(10) -0.0105(11)
C44 0.0799(18) 0.0356(13) 0.0548(15) 0.0013(11) -0.0061(13) -0.0139(13)
C45 0.101(2) 0.099(2) 0.0595(17) -0.0273(17) -0.0149(17) -0.042(2)
C46 0.093(2) 0.0392(15) 0.0585(16) 0.0072(12) -0.0136(15) -0.0131(14)
C47 0.0406(12) 0.0400(13) 0.0436(12) -0.0060(10) -0.0010(9) -0.0064(10)
C48 0.0480(14) 0.0385(14) 0.0794(18) -0.0111(13) -0.0009(13) -0.0049(11)
C49 0.0490(16) 0.0523(17) 0.113(2) -0.0194(17) -0.0047(16) 0.0057(13)
C50 0.0434(15) 0.075(2) 0.109(3) -0.0146(19) 0.0045(15) -0.0089(15)
C51 0.0557(16) 0.076(2) 0.0777(19) -0.0034(16) -0.0012(14) -0.0315(16)
C52 0.0492(14) 0.0438(14) 0.0557(14) -0.0042(11) -0.0033(11) -0.0117(11)
C53 0.0680(17) 0.0449(14) 0.0432(13) -0.0029(11) 0.0160(11) -0.0130(12)
C54 0.0531(14) 0.0555(15) 0.0343(11) 0.0020(11) 0.0098(10) -0.0115(12)
C55 0.0740(18) 0.0575(17) 0.0416(13) -0.0067(12) 0.0065(12) -0.0173(14)
C56 0.091(2) 0.0466(15) 0.0497(15) -0.0142(12) 0.0157(14) -0.0163(14)
C57 0.0630(16) 0.0409(14) 0.0491(14) -0.0047(11) 0.0127(12) 0.0011(12)
C58 0.0521(15) 0.0642(18) 0.0616(16) -0.0130(14) 0.0118(13) 0.0007(13)
C59 0.0537(16) 0.088(2) 0.083(2) -0.0193(18) 0.0179(15) -0.0211(16)
C60 0.078(2) 0.073(2) 0.0683(18) -0.0024(15) 0.0131(15) -0.0371(17)
O1 0.062(3) 0.110(4) 0.095(3) -0.003(3) -0.007(2) -0.006(2)

loop_
_atom_type_symbol
_atom_type_description
_atom_type_scat_dispersion_real
_atom_type_scat_dispersion_imag
_atom_type_scat_source
C C 0.0033 0.0016 'International Tables Vol C Tables 4.2.6.8 and 6.1.1.4'
H H 0.0000 0.0000 'International Tables Vol C Tables 4.2.6.8 and 6.1.1.4'
N N 0.0061 0.0033 'International Tables Vol C Tables 4.2.6.8 and 6.1.1.4'
O O 0.0106 0.0060 'International Tables Vol C Tables 4.2.6.8 and 6.1.1.4'
Cl Cl 0.1484 0.1585 'International Tables Vol C Tables 4.2.6.8 and 6.1.1.4'
Rh Rh -1.1178 0.9187 'International Tables Vol C Tables 4.2.6.8 and 6.1.1.4'

loop_
_geom_angle_atom_site_label_1
_geom_angle_atom_site_label_2
_geom_angle_atom_site_label_3
_geom_angle
C1 Rh1 C28 90.45(9)
C1 Rh1 C27 94.54(9)
C28 Rh1 C27 38.38(11)
C1 Rh1 C23 156.90(10)
C28 Rh1 C23 81.63(10)
C27 Rh1 C23 92.59(10)
C1 Rh1 C24 167.13(10)
C28 Rh1 C24 94.19(10)
C27 Rh1 C24 81.84(10)
C23 Rh1 C24 35.97(10)
C1 Rh1 Cl1 88.18(6)
C28 Rh1 Cl1 159.69(9)
C27 Rh1 Cl1 161.89(8)
C23 Rh1 Cl1 91.82(8)
C24 Rh1 Cl1 91.56(8)
C2 N1 C1 112.71(16)
C2 N1 C8 120.83(15)
C1 N1 C8 125.65(15)
C2 N2 C3 129.79(17)
C2 N2 C7 108.76(16)
C3 N2 C7 121.30(17)
C7 C1 N1 103.44(16)
C7 C1 Rh1 124.49(14)
N1 C1 Rh1 131.91(14)
N2 C2 N1 106.13(16)
N2 C2 C17 126.24(17)
N1 C2 C17 127.49(18)
C4 C3 N2 118.6(2)
C4 C3 H3 120.7
N2 C3 H3 120.7
C3 C4 C5 122.2(2)
C3 C4 H4 118.9
C5 C4 H4 118.9
C6 C5 C4 119.5(2)
C6 C5 H5 120.2
C4 C5 H5 120.2
C5 C6 C7 120.4(2)
C5 C6 H6 119.8
C7 C6 H6 119.8
C1 C7 C6 133.3(2)
C1 C7 N2 108.96(17)
C6 C7 N2 117.70(18)
C9 C8 C13 122.61(19)
C9 C8 N1 117.82(18)
C13 C8 N1 119.53(18)
C10 C9 C8 117.2(2)
C10 C9 C14 120.4(2)
C8 C9 C14 122.4(2)
C11 C10 C9 122.4(2)
C11 C10 H10 118.8
C9 C10 H10 118.8
C10 C11 C12 118.1(2)
C10 C11 C15 120.7(2)
C12 C11 C15 121.2(2)
C11 C12 C13 122.8(2)
C11 C12 H12 118.6
C13 C12 H12 118.6
C12 C13 C8 116.7(2)
C12 C13 C16 120.34(19)
C8 C13 C16 122.85(19)
C9 C14 H14A 109.5
C9 C14 H14B 109.5
H14A C14 H14B 109.5
C9 C14 H14C 109.5
H14A C14 H14C 109.5
H14B C14 H14C 109.5
C11 C15 H15A 109.5
C11 C15 H15B 109.5
H15A C15 H15B 109.5
C11 C15 H15C 109.5
H15A C15 H15C 109.5
H15B C15 H15C 109.5
C13 C16 H16A 109.5
C13 C16 H16B 109.5
H16A C16 H16B 109.5
C13 C16 H16C 109.5
H16A C16 H16C 109.5
H16B C16 H16C 109.5
C22 C17 C18 119.54(19)
C22 C17 C2 121.06(19)
C18 C17 C2 119.39(19)
C19 C18 C17 119.8(2)
C19 C18 H18 120.1
C17 C18 H18 120.1
C20 C19 C18 120.0(2)
C20 C19 H19 120.0
C18 C19 H19 120.0
C21 C20 C19 120.6(2)
C21 C20 H20 119.7
C19 C20 H20 119.7
C20 C21 C22 120.2(2)
C20 C21 H21 119.9
C22 C21 H21 119.9
C17 C22 C21 119.9(2)
C17 C22 H22 120.1
C21 C22 H22 120.1
C24 C23 C30 124.2(3)
C24 C23 Rh1 72.02(14)
C30 C23 Rh1 109.91(18)
C24 C23 H23 117.9
C30 C23 H23 117.9
Rh1 C23 H23 88.0
C23 C24 C25 125.9(3)
C23 C24 Rh1 72.01(14)
C25 C24 Rh1 108.22(19)
C23 C24 H24 117.0
C25 C24 H24 117.0
Rh1 C24 H24 89.8
C26 C25 C24 117.5(3)
C26 C25 H25A 107.9
C24 C25 H25A 107.9
C26 C25 H25B 107.9
C24 C25 H25B 107.9
H25A C25 H25B 107.2
C25 C26 C27 116.4(3)
C25 C26 H26A 108.2
C27 C26 H26A 108.2
C25 C26 H26B 108.2
C27 C26 H26B 108.2
H26A C26 H26B 107.3
C28 C27 C26 124.1(2)
C28 C27 Rh1 70.58(14)
C26 C27 Rh1 112.36(18)
C28 C27 H27 118.0
C26 C27 H27 118.0
Rh1 C27 H27 87.1
C27 C28 C29 125.2(3)
C27 C28 Rh1 71.04(14)
C29 C28 Rh1 112.18(19)
C27 C28 H28 117.4
C29 C28 H28 117.4
Rh1 C28 H28 86.7
C30 C29 C28 116.2(2)
C30 C29 H29A 108.2
C28 C29 H29A 108.2
C30 C29 H29B 108.2
C28 C29 H29B 108.2
H29A C29 H29B 107.4
C29 C30 C23 116.8(2)
C29 C30 H30A 108.1
C23 C30 H30A 108.1
C29 C30 H30B 108.1
C23 C30 H30B 108.1
H30A C30 H30B 107.3
C31 Rh2 C53 94.43(9)
C31 Rh2 C54 95.09(8)
C53 Rh2 C54 38.15(9)
C31 Rh2 C57 156.61(9)
C53 Rh2 C57 97.10(10)
C54 Rh2 C57 81.82(9)
C31 Rh2 C58 166.88(9)
C53 Rh2 C58 81.10(10)
C54 Rh2 C58 89.00(10)
C57 Rh2 C58 36.40(9)
C31 Rh2 Cl2 87.13(6)
C53 Rh2 Cl2 155.63(7)
C54 Rh2 Cl2 165.94(7)
C57 Rh2 Cl2 90.63(7)
C58 Rh2 Cl2 91.92(7)
C32 N3 C31 113.12(16)
C32 N3 C38 121.61(16)
C31 N3 C38 125.04(17)
C32 N4 C33 129.17(19)
C32 N4 C37 108.73(16)
C33 N4 C37 121.97(17)
C37 C31 N3 102.64(18)
C37 C31 Rh2 127.05(15)
N3 C31 Rh2 129.84(14)
N4 C32 N3 106.22(17)
N4 C32 C47 125.54(19)
N3 C32 C47 128.23(18)
C34 C33 N4 118.4(2)
C34 C33 H33 120.8
N4 C33 H33 120.8
C33 C34 C35 121.6(2)
C33 C34 H34 119.2
C35 C34 H34 119.2
C36 C35 C34 120.6(2)
C36 C35 H35 119.7
C34 C35 H35 119.7
C35 C36 C37 119.9(2)
C35 C36 H36 120.0
C37 C36 H36 120.0
C31 C37 N4 109.28(17)
C31 C37 C36 133.3(2)
N4 C37 C36 117.42(18)
C39 C38 C43 122.85(19)
C39 C38 N3 119.67(18)
C43 C38 N3 117.45(18)
C40 C39 C38 117.3(2)
C40 C39 C44 120.2(2)
C38 C39 C44 122.55(19)
C41 C40 C39 122.1(2)
C41 C40 H40 118.9
C39 C40 H40 118.9
C42 C41 C40 118.3(2)
C42 C41 C45 120.8(2)
C40 C41 C45 120.9(2)
C41 C42 C43 122.5(2)
C41 C42 H42 118.7
C43 C42 H42 118.7
C42 C43 C38 116.9(2)
C42 C43 C46 120.3(2)
C38 C43 C46 122.8(2)
C39 C44 H44A 109.5
C39 C44 H44B 109.5
H44A C44 H44B 109.5
C39 C44 H44C 109.5
H44A C44 H44C 109.5
H44B C44 H44C 109.5
C41 C45 H45A 109.5
C41 C45 H45B 109.5
H45A C45 H45B 109.5
C41 C45 H45C 109.5
H45A C45 H45C 109.5
H45B C45 H45C 109.5
C43 C46 H46A 109.5
C43 C46 H46B 109.5
H46A C46 H46B 109.5
C43 C46 H46C 109.5
H46A C46 H46C 109.5
H46B C46 H46C 109.5
C52 C47 C48 119.1(2)
C52 C47 C32 121.4(2)
C48 C47 C32 119.5(2)
C49 C48 C47 119.9(2)
C49 C48 H48 120.1
C47 C48 H48 120.1
C48 C49 C50 120.9(3)
C48 C49 H49 119.6
C50 C49 H49 119.6
C51 C50 C49 119.7(3)
C51 C50 H50 120.2
C49 C50 H50 120.2
C50 C51 C52 120.2(3)
C50 C51 H51 119.9
C52 C51 H51 119.9
C51 C52 C47 120.2(2)
C51 C52 H52 119.9
C47 C52 H52 119.9
C54 C53 C60 124.5(2)
C54 C53 Rh2 71.12(13)
C60 C53 Rh2 111.94(18)
C54 C53 H53 117.7
C60 C53 H53 117.7
Rh2 C53 H53 86.9
C53 C54 C55 124.1(2)
C53 C54 Rh2 70.73(13)
C55 C54 Rh2 112.89(16)
C53 C54 H54 118.0
C55 C54 H54 118.0
Rh2 C54 H54 86.4
C54 C55 C56 112.4(2)
C54 C55 H55A 109.1
C56 C55 H55A 109.1
C54 C55 H55B 109.1
C56 C55 H55B 109.1
H55A C55 H55B 107.9
C57 C56 C55 113.6(2)
C57 C56 H56A 108.8
C55 C56 H56A 108.8
C57 C56 H56B 108.8
C55 C56 H56B 108.9
H56A C56 H56B 107.7
C58 C57 C56 126.3(3)
C58 C57 Rh2 73.67(15)
C56 C57 Rh2 107.12(16)
C58 C57 H57 116.9
C56 C57 H57 116.9
Rh2 C57 H57 89.2
C57 C58 C59 124.6(3)
C57 C58 Rh2 69.92(15)
C59 C58 Rh2 111.28(18)
C57 C58 H58 117.7
C59 C58 H58 117.7
Rh2 C58 H58 88.8
C58 C59 C60 113.6(2)
C58 C59 H59A 108.8
C60 C59 H59A 108.8
C58 C59 H59B 108.8
C60 C59 H59B 108.8
H59A C59 H59B 107.7
C53 C60 C59 113.4(2)
C53 C60 H60A 108.9
C59 C60 H60A 108.9
C53 C60 H60B 108.9
C59 C60 H60B 108.9
H60A C60 H60B 107.7
H1W O1 H2W 103.3

loop_
_geom_bond_atom_site_label_1
_geom_bond_atom_site_label_2
_geom_bond_distance
Rh1 C1 2.0386(18)
Rh1 C28 2.095(2)
Rh1 C27 2.101(2)
Rh1 C23 2.204(2)
Rh1 C24 2.204(2)
Rh1 Cl1 2.3848(6)
N1 C2 1.366(2)
N1 C1 1.392(2)
N1 C8 1.452(2)
N2 C2 1.346(2)
N2 C3 1.397(2)
N2 C7 1.413(2)
C1 C7 1.385(3)
C2 C17 1.469(3)
C3 C4 1.334(3)
C3 H3 0.9300
C4 C5 1.415(3)
C4 H4 0.9300
C5 C6 1.361(3)
C5 H5 0.9300
C6 C7 1.411(3)
C6 H6 0.9300
C8 C9 1.392(3)
C8 C13 1.395(3)
C9 C10 1.392(3)
C9 C14 1.500(3)
C10 C11 1.374(3)
C10 H10 0.9300
C11 C12 1.381(3)
C11 C15 1.519(3)
C12 C13 1.391(3)
C12 H12 0.9300
C13 C16 1.497(3)
C14 H14A 0.9600
C14 H14B 0.9600
C14 H14C 0.9600
C15 H15A 0.9600
C15 H15B 0.9600
C15 H15C 0.9600
C16 H16A 0.9600
C16 H16B 0.9600
C16 H16C 0.9600
C17 C22 1.382(3)
C17 C18 1.397(3)
C18 C19 1.383(3)
C18 H18 0.9300
C19 C20 1.374(4)
C19 H19 0.9300
C20 C21 1.370(3)
C20 H20 0.9300
C21 C22 1.387(3)
C21 H21 0.9300
C22 H22 0.9300
C23 C24 1.361(4)
C23 C30 1.499(4)
C23 H23 0.9300
C24 C25 1.495(4)
C24 H24 0.9300
C25 C26 1.450(4)
C25 H25A 0.9700
C25 H25B 0.9700
C26 C27 1.508(4)
C26 H26A 0.9700
C26 H26B 0.9700
C27 C28 1.379(4)
C27 H27 0.9300
C28 C29 1.512(4)
C28 H28 0.9300
C29 C30 1.459(4)
C29 H29A 0.9700
C29 H29B 0.9700
C30 H30A 0.9700
C30 H30B 0.9700
Rh2 C31 2.058(2)
Rh2 C53 2.118(2)
Rh2 C54 2.123(2)
Rh2 C57 2.176(2)
Rh2 C58 2.223(2)
Rh2 Cl2 2.3888(7)
N3 C32 1.356(3)
N3 C31 1.394(2)
N3 C38 1.459(2)
N4 C32 1.341(2)
N4 C33 1.399(3)
N4 C37 1.406(3)
C31 C37 1.388(3)
C32 C47 1.470(3)
C33 C34 1.334(3)
C33 H33 0.9300
C34 C35 1.416(3)
C34 H34 0.9300
C35 C36 1.349(3)
C35 H35 0.9300
C36 C37 1.421(3)
C36 H36 0.9300
C38 C39 1.390(3)
C38 C43 1.396(3)
C39 C40 1.389(3)
C39 C44 1.505(3)
C40 C41 1.384(3)
C40 H40 0.9300
C41 C42 1.380(3)
C41 C45 1.525(3)
C42 C43 1.389(3)
C42 H42 0.9300
C43 C46 1.501(3)
C44 H44A 0.9600
C44 H44B 0.9600
C44 H44C 0.9600
C45 H45A 0.9600
C45 H45B 0.9600
C45 H45C 0.9600
C46 H46A 0.9600
C46 H46B 0.9600
C46 H46C 0.9600
C47 C52 1.387(3)
C47 C48 1.392(3)
C48 C49 1.373(3)
C48 H48 0.9300
C49 C50 1.376(4)
C49 H49 0.9300
C50 C51 1.370(4)
C50 H50 0.9300
C51 C52 1.386(3)
C51 H51 0.9300
C52 H52 0.9300
C53 C54 1.386(3)
C53 C60 1.510(4)
C53 H53 0.9300
C54 C55 1.512(3)
C54 H54 0.9300
C55 C56 1.518(3)
C55 H55A 0.9700
C55 H55B 0.9700
C56 C57 1.503(3)
C56 H56A 0.9700
C56 H56B 0.9700
C57 C58 1.375(4)
C57 H57 0.9300
C58 C59 1.511(4)
C58 H58 0.9300
C59 C60 1.534(4)
C59 H59A 0.9700
C59 H59B 0.9700
C60 H60A 0.9700
C60 H60B 0.9700
O1 H1W 0.9142
O1 H2W 0.8757

loop_
_geom_hbond_atom_site_label_D
_geom_hbond_atom_site_label_H
_geom_hbond_atom_site_label_A
_geom_hbond_distance_DH
_geom_hbond_distance_HA
_geom_hbond_distance_DA
_geom_hbond_angle_DHA
_geom_hbond_site_symmetry_A
O1 H2W Cl2 0.88 2.67 3.232(4) 123.4 1_455

loop_
_geom_torsion_atom_site_label_1
_geom_torsion_atom_site_label_2
_geom_torsion_atom_site_label_3
_geom_torsion_atom_site_label_4
_geom_torsion
C2 N1 C1 C7 0.5(2)
C8 N1 C1 C7 -169.21(18)
C2 N1 C1 Rh1 -174.96(15)
C8 N1 C1 Rh1 15.3(3)
C28 Rh1 C1 C7 81.59(19)
C27 Rh1 C1 C7 119.80(19)
C23 Rh1 C1 C7 12.2(3)
C24 Rh1 C1 C7 -167.2(4)
Cl1 Rh1 C1 C7 -78.14(17)
C28 Rh1 C1 N1 -103.8(2)
C27 Rh1 C1 N1 -65.6(2)
C23 Rh1 C1 N1 -173.1(2)
C24 Rh1 C1 N1 7.4(5)
Cl1 Rh1 C1 N1 96.48(18)
C3 N2 C2 N1 175.14(19)
C7 N2 C2 N1 -0.3(2)
C3 N2 C2 C17 -8.8(3)
C7 N2 C2 C17 175.76(19)
C1 N1 C2 N2 -0.1(2)
C8 N1 C2 N2 170.14(17)
C1 N1 C2 C17 -176.12(19)
C8 N1 C2 C17 -5.9(3)
C2 N2 C3 C4 -179.0(2)
C7 N2 C3 C4 -4.1(3)
N2 C3 C4 C5 0.3(3)
C3 C4 C5 C6 2.3(4)
C4 C5 C6 C7 -1.0(4)
N1 C1 C7 C6 178.7(2)
Rh1 C1 C7 C6 -5.4(3)
N1 C1 C7 N2 -0.7(2)
Rh1 C1 C7 N2 175.23(13)
C5 C6 C7 C1 178.1(2)
C5 C6 C7 N2 -2.6(3)
C2 N2 C7 C1 0.6(2)
C3 N2 C7 C1 -175.28(18)
C2 N2 C7 C6 -178.84(19)
C3 N2 C7 C6 5.2(3)
C2 N1 C8 C9 -69.7(2)
C1 N1 C8 C9 99.2(2)
C2 N1 C8 C13 108.1(2)
C1 N1 C8 C13 -82.9(2)
C13 C8 C9 C10 -3.1(3)
N1 C8 C9 C10 174.73(17)
C13 C8 C9 C14 177.37(19)
N1 C8 C9 C14 -4.8(3)
C8 C9 C10 C11 0.6(3)
C14 C9 C10 C11 -179.8(2)
C9 C10 C11 C12 2.6(3)
C9 C10 C11 C15 -176.6(2)
C10 C11 C12 C13 -3.8(3)
C15 C11 C12 C13 175.5(2)
C11 C12 C13 C8 1.5(3)
C11 C12 C13 C16 -175.5(2)
C9 C8 C13 C12 2.0(3)
N1 C8 C13 C12 -175.72(16)
C9 C8 C13 C16 178.97(19)
N1 C8 C13 C16 1.2(3)
N2 C2 C17 C22 132.0(2)
N1 C2 C17 C22 -52.7(3)
N2 C2 C17 C18 -49.1(3)
N1 C2 C17 C18 126.1(2)
C22 C17 C18 C19 1.1(3)
C2 C17 C18 C19 -177.8(2)
C17 C18 C19 C20 -0.3(4)
C18 C19 C20 C21 -0.4(4)
C19 C20 C21 C22 0.3(4)
C18 C17 C22 C21 -1.2(3)
C2 C17 C22 C21 177.6(2)
C20 C21 C22 C17 0.6(4)
C1 Rh1 C23 C24 -179.8(2)
C28 Rh1 C23 C24 109.17(19)
C27 Rh1 C23 C24 72.28(18)
Cl1 Rh1 C23 C24 -90.15(17)
C1 Rh1 C23 C30 59.5(4)
C28 Rh1 C23 C30 -11.5(3)
C27 Rh1 C23 C30 -48.4(3)
C24 Rh1 C23 C30 -120.7(3)
Cl1 Rh1 C23 C30 149.2(3)
C30 C23 C24 C25 2.4(4)
Rh1 C23 C24 C25 -99.8(3)
C30 C23 C24 Rh1 102.3(2)
C1 Rh1 C24 C23 179.6(3)
C28 Rh1 C24 C23 -69.56(19)
C27 Rh1 C24 C23 -105.99(19)
Cl1 Rh1 C24 C23 90.95(17)
C1 Rh1 C24 C25 -57.6(6)
C28 Rh1 C24 C25 53.3(3)
C27 Rh1 C24 C25 16.9(3)
C23 Rh1 C24 C25 122.8(4)
Cl1 Rh1 C24 C25 -146.2(3)
C23 C24 C25 C26 61.3(5)
Rh1 C24 C25 C26 -19.3(5)
C24 C25 C26 C27 10.0(6)
C25 C26 C27 C28 -75.6(4)
C25 C26 C27 Rh1 5.5(4)
C1 Rh1 C27 C28 -84.98(15)
C23 Rh1 C27 C28 73.03(16)
C24 Rh1 C27 C28 107.45(16)
Cl1 Rh1 C27 C28 176.97(16)
C1 Rh1 C27 C26 155.2(2)
C28 Rh1 C27 C26 -119.8(3)
C23 Rh1 C27 C26 -46.8(2)
C24 Rh1 C27 C26 -12.4(2)
Cl1 Rh1 C27 C26 57.1(3)
C26 C27 C28 C29 0.1(4)
Rh1 C27 C28 C29 -104.3(3)
C26 C27 C28 Rh1 104.4(2)
C1 Rh1 C28 C27 96.75(15)
C23 Rh1 C28 C27 -105.04(16)
C24 Rh1 C28 C27 -71.23(16)
Cl1 Rh1 C28 C27 -177.29(14)
C1 Rh1 C28 C29 -142.1(2)
C27 Rh1 C28 C29 121.2(3)
C23 Rh1 C28 C29 16.1(2)
C24 Rh1 C28 C29 49.9(3)
Cl1 Rh1 C28 C29 -56.1(3)
C27 C28 C29 C30 63.1(5)
Rh1 C28 C29 C30 -18.7(5)
C28 C29 C30 C23 8.9(6)
C24 C23 C30 C29 -76.6(5)
Rh1 C23 C30 C29 4.7(5)
C32 N3 C31 C37 0.3(2)
C38 N3 C31 C37 174.87(18)
C32 N3 C31 Rh2 172.71(15)
C38 N3 C31 Rh2 -12.7(3)
C53 Rh2 C31 C37 -98.53(19)
C54 Rh2 C31 C37 -136.81(19)
C57 Rh2 C31 C37 142.0(2)
C58 Rh2 C31 C37 -29.1(5)
Cl2 Rh2 C31 C37 57.11(18)
C53 Rh2 C31 N3 90.75(19)
C54 Rh2 C31 N3 52.5(2)
C57 Rh2 C31 N3 -28.7(3)
C58 Rh2 C31 N3 160.2(3)
Cl2 Rh2 C31 N3 -113.62(18)
C33 N4 C32 N3 -176.12(19)
C37 N4 C32 N3 -0.2(2)
C33 N4 C32 C47 2.8(3)
C37 N4 C32 C47 178.7(2)
C31 N3 C32 N4 -0.1(2)
C38 N3 C32 N4 -174.85(17)
C31 N3 C32 C47 -178.9(2)
C38 N3 C32 C47 6.3(3)
C32 N4 C33 C34 177.9(2)
C37 N4 C33 C34 2.4(3)
N4 C33 C34 C35 -1.1(3)
C33 C34 C35 C36 -1.2(4)
C34 C35 C36 C37 2.1(3)
N3 C31 C37 N4 -0.4(2)
Rh2 C31 C37 N4 -173.11(14)
N3 C31 C37 C36 177.3(2)
Rh2 C31 C37 C36 4.6(4)
C32 N4 C37 C31 0.4(2)
C33 N4 C37 C31 176.67(18)
C32 N4 C37 C36 -177.75(18)
C33 N4 C37 C36 -1.5(3)
C35 C36 C37 C31 -178.4(2)
C35 C36 C37 N4 -0.8(3)
C32 N3 C38 C39 -109.8(2)
C31 N3 C38 C39 76.0(3)
C32 N3 C38 C43 72.0(3)
C31 N3 C38 C43 -102.1(2)
C43 C38 C39 C40 -0.3(3)
N3 C38 C39 C40 -178.27(19)
C43 C38 C39 C44 -179.6(2)
N3 C38 C39 C44 2.4(3)
C38 C39 C40 C41 -0.5(4)
C44 C39 C40 C41 178.9(2)
C39 C40 C41 C42 0.5(4)
C39 C40 C41 C45 -179.4(2)
C40 C41 C42 C43 0.2(4)
C45 C41 C42 C43 -179.9(3)
C41 C42 C43 C38 -0.9(4)
C41 C42 C43 C46 176.1(3)
C39 C38 C43 C42 0.9(3)
N3 C38 C43 C42 179.0(2)
C39 C38 C43 C46 -176.1(2)
N3 C38 C43 C46 2.0(3)
N4 C32 C47 C52 -123.1(2)
N3 C32 C47 C52 55.6(3)
N4 C32 C47 C48 55.1(3)
N3 C32 C47 C48 -126.3(3)
C52 C47 C48 C49 -0.5(4)
C32 C47 C48 C49 -178.7(2)
C47 C48 C49 C50 2.2(5)
C48 C49 C50 C51 -2.6(5)
C49 C50 C51 C52 1.4(5)
C50 C51 C52 C47 0.2(4)
C48 C47 C52 C51 -0.7(4)
C32 C47 C52 C51 177.4(2)
C31 Rh2 C53 C54 -92.60(15)
C57 Rh2 C53 C54 67.01(16)
C58 Rh2 C53 C54 99.82(16)
Cl2 Rh2 C53 C54 174.57(13)
C31 Rh2 C53 C60 146.89(18)
C54 Rh2 C53 C60 -120.5(2)
C57 Rh2 C53 C60 -53.5(2)
C58 Rh2 C53 C60 -20.68(19)
Cl2 Rh2 C53 C60 54.1(3)
C60 C53 C54 C55 -1.0(4)
Rh2 C53 C54 C55 -105.1(2)
C60 C53 C54 Rh2 104.1(2)
C31 Rh2 C54 C53 90.70(15)
C57 Rh2 C54 C53 -112.65(16)
C58 Rh2 C54 C53 -76.81(16)
Cl2 Rh2 C54 C53 -170.7(2)
C31 Rh2 C54 C55 -149.51(18)
C53 Rh2 C54 C55 119.8(2)
C57 Rh2 C54 C55 7.15(18)
C58 Rh2 C54 C55 42.98(19)
Cl2 Rh2 C54 C55 -51.0(4)
C53 C54 C55 C56 93.3(3)
Rh2 C54 C55 C56 11.7(3)
C54 C55 C56 C57 -34.0(3)
C55 C56 C57 C58 -43.8(4)
C55 C56 C57 Rh2 38.3(3)
C31 Rh2 C57 C58 -176.61(19)
C53 Rh2 C57 C58 64.44(17)
C54 Rh2 C57 C58 99.51(17)
Cl2 Rh2 C57 C58 -92.39(16)
C31 Rh2 C57 C56 59.7(3)
C53 Rh2 C57 C56 -59.27(19)
C54 Rh2 C57 C56 -24.21(18)
C58 Rh2 C57 C56 -123.7(3)
Cl2 Rh2 C57 C56 143.89(18)
C56 C57 C58 C59 -3.0(4)
Rh2 C57 C58 C59 -102.6(3)
C56 C57 C58 Rh2 99.5(2)
C31 Rh2 C58 C57 174.1(3)
C53 Rh2 C58 C57 -115.02(17)
C54 Rh2 C58 C57 -77.52(16)
Cl2 Rh2 C58 C57 88.45(15)
C31 Rh2 C58 C59 -65.6(5)
C53 Rh2 C58 C59 5.36(19)
C54 Rh2 C58 C59 42.9(2)
C57 Rh2 C58 C59 120.4(3)
Cl2 Rh2 C58 C59 -151.17(19)
C57 C58 C59 C60 90.5(3)
Rh2 C58 C59 C60 10.8(3)
C54 C53 C60 C59 -48.5(4)
Rh2 C53 C60 C59 33.0(3)
C58 C59 C60 C53 -28.7(4)
